data_7010813
loop_
_publ_author_name
'William J. Evans'
'Dimitrios G. Giarikos'
'Matthew A. Johnston'
'Michael A. Greci'
'Joseph W. Ziller'

_publ_section_title
;
 Reactivity of the europium hexafluoroacetylacetonate (hfac) complex,
 Eu(hfac)3(diglyme), and related analogs with potassium: formation of
 the fluoride hfac &#x201C;ate&#x201D; complexes,
 [LnF(hfac)3K(diglyme)]2
;
_journal_issue 4
_journal_name_full 'J. Chem. Soc., Dalton Trans.'
_journal_page_first 520
_journal_page_last 526
_journal_paper_doi 10.1039/b104095m
_journal_year 2002
_chemical_formula_sum 'C21 H17 F18 O9 Tb'
_chemical_formula_weight 914.27
_chemical_name_systematic
; 
? 
;
_space_group_IT_number 33
_symmetry_cell_setting orthorhombic
_symmetry_space_group_name_Hall 'P 2c -2n'
_symmetry_space_group_name_H-M 'P n a 21'
_atom_sites_solution_hydrogens difmap
_atom_sites_solution_primary 'Automated Patterson'
_atom_sites_solution_secondary difmap
_audit_creation_method SHELXTL
_cell_angle_alpha 90.00
_cell_angle_beta 90.00
_cell_angle_gamma 90.00
_cell_formula_units_Z 4
_cell_length_a 22.3778(12)
_cell_length_b 11.1908(6)
_cell_length_c 12.3993(6)
_cell_measurement_temperature 163(2)
_cell_volume 3105.1(3)
_computing_cell_refinement 'Bruker SMART/SAINT'
_computing_data_collection 'Bruker SMART'
_computing_data_reduction 'Bruker SHELXTL'
_computing_molecular_graphics 'Bruker SHELXTL'
_computing_publication_material 'Bruker SHELXTL'
_computing_structure_refinement 'Bruker SHELXTL'
_computing_structure_solution 'Bruker SHELXTL'
_diffrn_ambient_temperature 163(2)
_diffrn_measured_fraction_theta_full 0.991
_diffrn_measured_fraction_theta_max 0.991
_diffrn_measurement_device_type 'CCD area detector'
_diffrn_measurement_method 'phi and omega scans'
_diffrn_radiation_monochromator graphite
_diffrn_radiation_source 'sealed tube'
_diffrn_radiation_type MoK\a
_diffrn_radiation_wavelength 0.71073
_diffrn_reflns_av_R_equivalents 0.0284
_diffrn_reflns_av_sigmaI/netI 0.0275
_diffrn_reflns_limit_h_max 29
_diffrn_reflns_limit_h_min -29
_diffrn_reflns_limit_k_max 14
_diffrn_reflns_limit_k_min -14
_diffrn_reflns_limit_l_max 16
_diffrn_reflns_limit_l_min -16
_diffrn_reflns_number 31687
_diffrn_reflns_theta_full 28.29
_diffrn_reflns_theta_max 28.29
_diffrn_reflns_theta_min 1.82
_diffrn_standards_decay_% '< 1.0'
_exptl_absorpt_coefficient_mu 2.431
_exptl_absorpt_correction_T_max 0.6552
_exptl_absorpt_correction_T_min 0.5391
_exptl_absorpt_correction_type numerical
_exptl_absorpt_process_details 'Bruker SADABS'
_exptl_crystal_colour colorless
_exptl_crystal_density_diffrn 1.956
_exptl_crystal_density_meas ?
_exptl_crystal_density_method 'not measured'
_exptl_crystal_description irregular
_exptl_crystal_F_000 1768
_exptl_crystal_size_max 0.29
_exptl_crystal_size_mid 0.22
_exptl_crystal_size_min 0.19
_refine_diff_density_max 0.665
_refine_diff_density_min -0.541
_refine_diff_density_rms 0.063
_refine_ls_abs_structure_details 'Flack H D (1983), Acta Cryst. A39, 876-881'
_refine_ls_abs_structure_Flack 0.045(6)
_refine_ls_extinction_method none
_refine_ls_goodness_of_fit_ref 1.033
_refine_ls_hydrogen_treatment refall
_refine_ls_matrix_type full
_refine_ls_number_parameters 510
_refine_ls_number_reflns 7544
_refine_ls_number_restraints 1
_refine_ls_restrained_S_all 1.033
_refine_ls_R_factor_all 0.0240
_refine_ls_R_factor_gt 0.0202
_refine_ls_shift/su_max 0.002
_refine_ls_shift/su_mean 0.000
_refine_ls_structure_factor_coef Fsqd
_refine_ls_weighting_details 'calc w=1/[\s^2^(Fo^2^)+(0.0236P)^2^+0.7949P] where P=(Fo^2^+2Fc^2^)/3'
_refine_ls_weighting_scheme calc
_refine_ls_wR_factor_gt 0.0482
_refine_ls_wR_factor_ref 0.0500
_reflns_number_gt 6852
_reflns_number_total 7544
_reflns_threshold_expression >2sigma(I)
_cod_data_source_file b104095m.txt
_cod_data_source_block dg21
_cod_depositor_comments
;
The following automatic conversions were performed:
'_symmetry_cell_setting' value 'Orthorhombic' changed to 'orthorhombic'
according to '/home/saulius/struct/CIF-dictionaries/cif_core.dic'
dictionary named 'cif_core.dic' version 2.4.1 from 2010-06-29.

Automatic conversion script
Id: cif_fix_enum 1527 2010-12-29 10:47:43Z saulius 

The following automatic conversions were performed:

'_exptl_crystal_density_meas' value 'none' was changed to '?' - the
value is perceived as not measured.

Automatic conversion script
Id: cif_fix_values 3008 2015-01-20 13:52:24Z robertas 
;
_cod_original_sg_symbol_H-M Pna2(1)
_cod_database_code 7010813

loop_
_symmetry_equiv_pos_as_xyz
'x, y, z'
'-x, -y, z+1/2'
'x+1/2, -y+1/2, z'
'-x+1/2, y+1/2, z+1/2'

loop_
_atom_site_label
_atom_site_type_symbol
_atom_site_fract_x
_atom_site_fract_y
_atom_site_fract_z
_atom_site_U_iso_or_equiv
_atom_site_adp_type
_atom_site_occupancy
_atom_site_symmetry_multiplicity
_atom_site_calc_flag
_atom_site_refinement_flags
_atom_site_disorder_assembly
_atom_site_disorder_group
Tb1 Tb 1.124366(4) 0.090873(8) 0.50028(2) 0.01866(4) Uani 1 1 d . . .
O1 O 1.12559(8) 0.2594(2) 0.3765(3) 0.0259(7) Uani 1 1 d . . .
O2 O 1.14533(9) 0.02577(17) 0.32258(17) 0.0255(4) Uani 1 1 d . . .
O3 O 1.02683(8) 0.16755(17) 0.47727(15) 0.0244(5) Uani 1 1 d . . .
O4 O 1.11830(9) 0.2680(2) 0.6022(2) 0.0256(6) Uani 1 1 d . . .
O5 O 1.17900(8) -0.08839(15) 0.5140(2) 0.0239(4) Uani 1 1 d . . .
O6 O 1.05913(9) -0.07047(17) 0.45161(17) 0.0251(4) Uani 1 1 d . . .
O7 O 1.07006(9) 0.02581(18) 0.66829(16) 0.0275(4) Uani 1 1 d . . .
O8 O 1.18638(9) 0.07921(17) 0.67097(16) 0.0258(4) Uani 1 1 d . . .
O9 O 1.23127(8) 0.15707(19) 0.48093(16) 0.0275(5) Uani 1 1 d . . .
C1 C 1.1113(2) 0.4012(3) 0.2408(4) 0.0393(11) Uani 1 1 d . . .
C2 C 1.12116(11) 0.2705(3) 0.2773(3) 0.0251(6) Uani 1 1 d . . .
C3 C 1.12628(12) 0.1829(3) 0.1985(3) 0.0254(6) Uani 1 1 d . . .
C4 C 1.13991(16) 0.0659(3) 0.2282(3) 0.0222(7) Uani 1 1 d . . .
C5 C 1.15288(15) -0.0261(3) 0.1407(2) 0.0315(7) Uani 1 1 d . . .
C6 C 0.94624(13) 0.2904(3) 0.4324(2) 0.0281(6) Uani 1 1 d . . .
C7 C 1.00511(11) 0.2700(2) 0.4926(3) 0.0244(5) Uani 1 1 d . . .
C8 C 1.02840(14) 0.3633(3) 0.5524(3) 0.0281(6) Uani 1 1 d . . .
C9 C 1.08319(13) 0.3536(3) 0.6037(2) 0.0262(6) Uani 1 1 d . . .
C10 C 1.10468(16) 0.4584(3) 0.6748(3) 0.0352(7) Uani 1 1 d . . .
C11 C 1.22633(12) -0.2728(3) 0.5010(4) 0.0352(6) Uani 1 1 d . . .
C12 C 1.17051(12) -0.1945(2) 0.4852(2) 0.0236(6) Uani 1 1 d . . .
C13 C 1.11838(13) -0.2472(3) 0.4477(3) 0.0286(7) Uani 1 1 d . . .
C14 C 1.06651(12) -0.1811(2) 0.4364(2) 0.0236(6) Uani 1 1 d . . .
C15 C 1.01011(15) -0.2469(3) 0.4008(3) 0.0356(8) Uani 1 1 d . . .
C16 C 1.26239(16) 0.1595(5) 0.3800(3) 0.0479(11) Uani 1 1 d . . .
C17 C 1.27106(14) 0.1314(3) 0.5684(3) 0.0310(7) Uani 1 1 d . . .
C18 C 1.23856(13) 0.1539(3) 0.6719(3) 0.0293(7) Uani 1 1 d . . .
C19 C 1.15482(19) 0.0813(4) 0.7699(4) 0.0310(10) Uani 1 1 d . . .
C20 C 1.10470(16) -0.0078(3) 0.7611(3) 0.0320(7) Uani 1 1 d . . .
C21 C 1.01167(14) -0.0297(3) 0.6697(3) 0.0347(7) Uani 1 1 d . . .
F1 F 1.1050(2) 0.4144(2) 0.1367(2) 0.1031(13) Uani 1 1 d . . .
F2 F 1.15615(17) 0.4670(3) 0.2649(3) 0.1038(13) Uani 1 1 d . . .
F3 F 1.06510(16) 0.4485(3) 0.2862(3) 0.1132(15) Uani 1 1 d . . .
F4 F 1.12267(9) -0.12691(19) 0.16014(17) 0.0468(6) Uani 1 1 d . . .
F5 F 1.13900(11) 0.01067(19) 0.04285(15) 0.0500(5) Uani 1 1 d . . .
F6 F 1.21086(10) -0.0536(2) 0.14038(19) 0.0537(6) Uani 1 1 d . . .
F7 F 0.90653(7) 0.20520(17) 0.45382(15) 0.0375(4) Uani 1 1 d . . .
F8 F 0.95533(9) 0.28449(19) 0.32502(15) 0.0459(5) Uani 1 1 d . . .
F9 F 0.92048(10) 0.39375(17) 0.4535(2) 0.0523(6) Uani 1 1 d . . .
F10 F 1.15832(12) 0.4911(3) 0.6478(3) 0.0943(12) Uani 1 1 d . . .
F11 F 1.07210(14) 0.5561(2) 0.6627(3) 0.0928(11) Uani 1 1 d . . .
F12 F 1.1060(2) 0.4285(3) 0.7752(3) 0.0961(14) Uani 1 1 d . . .
F13 F 1.27341(9) -0.2239(2) 0.4526(2) 0.0637(7) Uani 1 1 d . . .
F14 F 1.23879(10) -0.2854(2) 0.60498(18) 0.0556(6) Uani 1 1 d . . .
F15 F 1.22078(9) -0.38235(18) 0.45965(17) 0.0445(5) Uani 1 1 d . . .
F16 F 1.01066(11) -0.36122(19) 0.4182(3) 0.0740(8) Uani 1 1 d . . .
F17 F 0.96142(10) -0.2031(3) 0.4469(3) 0.0817(9) Uani 1 1 d . . .
F18 F 1.00045(12) -0.2329(3) 0.29690(19) 0.0857(10) Uani 1 1 d . . .
H3 H 1.1235(14) 0.200(4) 0.137(4) 0.034(10) Uiso 1 1 d . . .
H8 H 1.0090(15) 0.422(3) 0.554(3) 0.024(8) Uiso 1 1 d . . .
H13 H 1.1158(13) -0.333(3) 0.437(3) 0.026(8) Uiso 1 1 d . . .
H16A H 1.2371(14) 0.187(3) 0.319(3) 0.023(8) Uiso 1 1 d . . .
H16B H 1.291(2) 0.203(4) 0.393(3) 0.048(12) Uiso 1 1 d . . .
H16C H 1.271(2) 0.071(5) 0.356(6) 0.10(2) Uiso 1 1 d . . .
H17A H 1.3069(17) 0.185(3) 0.558(3) 0.041(10) Uiso 1 1 d . . .
H17B H 1.2832(16) 0.056(3) 0.570(3) 0.035(10) Uiso 1 1 d . . .
H18A H 1.2260(13) 0.234(3) 0.679(3) 0.027(8) Uiso 1 1 d . . .
H18B H 1.2620(16) 0.133(3) 0.736(3) 0.038(9) Uiso 1 1 d . . .
H19A H 1.1773(14) 0.072(3) 0.821(3) 0.023(8) Uiso 1 1 d . . .
H19B H 1.1378(17) 0.164(4) 0.777(3) 0.046(12) Uiso 1 1 d . . .
H20A H 1.1203(14) -0.088(3) 0.745(3) 0.032(10) Uiso 1 1 d . . .
H20B H 1.0805(14) -0.005(3) 0.817(3) 0.030(9) Uiso 1 1 d . . .
H21A H 0.9887(14) -0.002(3) 0.734(3) 0.028(8) Uiso 1 1 d . . .
H21B H 1.0159(14) -0.111(3) 0.668(3) 0.023(8) Uiso 1 1 d . . .
H21C H 0.9908(16) 0.005(3) 0.614(3) 0.034(9) Uiso 1 1 d . . .

loop_
_atom_site_aniso_label
_atom_site_aniso_U_11
_atom_site_aniso_U_22
_atom_site_aniso_U_33
_atom_site_aniso_U_23
_atom_site_aniso_U_13
_atom_site_aniso_U_12
Tb1 0.01871(5) 0.01793(6) 0.01934(6) -0.00242(8) -0.00071(6) 0.00047(4)
O1 0.0322(14) 0.0202(12) 0.0254(14) -0.0009(9) 0.0051(8) -0.0006(9)
O2 0.0317(10) 0.0217(10) 0.0231(10) -0.0032(8) 0.0004(9) 0.0017(8)
O3 0.0230(8) 0.0214(9) 0.0287(14) -0.0007(7) -0.0002(7) 0.0009(7)
O4 0.0273(12) 0.0281(13) 0.0213(13) -0.0072(10) -0.0001(9) 0.0000(9)
O5 0.0255(8) 0.0249(9) 0.0213(12) -0.0010(8) -0.0023(9) 0.0029(6)
O6 0.0259(10) 0.0185(9) 0.0307(10) -0.0025(8) -0.0030(8) -0.0009(8)
O7 0.0251(10) 0.0340(12) 0.0235(10) 0.0023(9) 0.0009(8) -0.0066(8)
O8 0.0269(10) 0.0305(11) 0.0200(10) -0.0020(8) -0.0027(8) -0.0019(8)
O9 0.0209(8) 0.0399(11) 0.0218(14) 0.0014(9) -0.0011(8) -0.0044(8)
C1 0.049(2) 0.028(2) 0.041(3) 0.0067(16) 0.0091(18) -0.0005(15)
C2 0.0234(14) 0.0223(14) 0.0295(16) 0.0025(12) 0.0054(11) -0.0006(11)
C3 0.0263(15) 0.0294(16) 0.0205(15) 0.0018(12) 0.0007(11) -0.0046(11)
C4 0.0216(15) 0.0281(15) 0.0170(15) -0.0060(13) -0.0034(12) -0.0024(13)
C5 0.0424(18) 0.0289(16) 0.0232(15) -0.0048(12) 0.0036(13) -0.0032(13)
C6 0.0295(14) 0.0268(15) 0.0280(15) 0.0060(12) 0.0026(12) 0.0053(12)
C7 0.0227(11) 0.0232(11) 0.0273(13) 0.0059(15) 0.0063(14) 0.0041(9)
C8 0.0302(15) 0.0219(15) 0.0323(16) -0.0050(12) 0.0024(13) 0.0059(12)
C9 0.0337(15) 0.0221(14) 0.0228(14) -0.0049(11) 0.0067(12) -0.0016(12)
C10 0.0373(17) 0.0262(16) 0.042(2) -0.0093(15) 0.0033(15) -0.0005(14)
C11 0.0318(13) 0.0305(12) 0.0432(16) -0.005(2) -0.0075(19) 0.0107(11)
C12 0.0310(12) 0.0267(13) 0.0131(15) -0.0003(10) 0.0005(11) 0.0066(10)
C13 0.0337(16) 0.0204(15) 0.0318(16) 0.0018(12) -0.0068(12) 0.0032(11)
C14 0.0271(14) 0.0207(14) 0.0229(14) -0.0009(11) -0.0021(11) -0.0011(11)
C15 0.0337(16) 0.0266(17) 0.046(2) -0.0023(14) -0.0054(15) -0.0051(12)
C16 0.0246(17) 0.091(4) 0.0282(19) 0.002(2) 0.0068(15) -0.014(2)
C17 0.0208(15) 0.042(2) 0.0301(17) -0.0029(15) -0.0054(12) -0.0008(14)
C18 0.0233(14) 0.0375(18) 0.0270(16) -0.0038(13) -0.0046(13) -0.0012(13)
C19 0.030(2) 0.042(2) 0.0209(18) 0.0039(14) -0.0007(15) -0.0061(15)
C20 0.0367(16) 0.0339(18) 0.0254(16) 0.0030(13) -0.0002(14) -0.0041(15)
C21 0.0278(16) 0.042(2) 0.0343(18) -0.0001(15) 0.0029(14) -0.0107(14)
F1 0.222(4) 0.0429(16) 0.0447(17) 0.0149(12) -0.009(2) 0.0348(18)
F2 0.122(3) 0.0477(17) 0.141(3) 0.0368(19) -0.035(3) -0.0396(18)
F3 0.124(3) 0.0576(18) 0.158(3) 0.059(2) 0.086(3) 0.0530(18)
F4 0.0759(16) 0.0308(10) 0.0337(11) -0.0097(9) 0.0053(10) -0.0162(9)
F5 0.0859(16) 0.0422(12) 0.0219(9) -0.0043(8) 0.0029(10) -0.0012(11)
F6 0.0492(12) 0.0538(13) 0.0580(14) -0.0189(11) 0.0164(11) 0.0136(11)
F7 0.0259(8) 0.0412(11) 0.0455(10) 0.0119(8) -0.0037(8) -0.0023(7)
F8 0.0482(11) 0.0607(14) 0.0288(10) 0.0171(10) -0.0040(9) 0.0002(10)
F9 0.0447(12) 0.0342(11) 0.0779(16) -0.0081(10) -0.0194(11) 0.0205(9)
F10 0.0698(18) 0.0651(18) 0.148(3) -0.061(2) 0.0308(19) -0.0387(15)
F11 0.101(2) 0.0484(14) 0.129(3) -0.0548(17) -0.044(2) 0.0305(15)
F12 0.180(4) 0.074(2) 0.0347(17) -0.0188(16) -0.010(2) -0.051(2)
F13 0.0311(10) 0.0470(13) 0.113(2) 0.0080(13) 0.0201(11) 0.0113(9)
F14 0.0631(14) 0.0559(14) 0.0479(13) -0.0056(11) -0.0285(11) 0.0261(12)
F15 0.0479(11) 0.0293(9) 0.0564(13) -0.0090(8) -0.0069(9) 0.0159(9)
F16 0.0574(14) 0.0273(11) 0.137(2) 0.0077(14) -0.0395(16) -0.0122(10)
F17 0.0337(11) 0.0770(18) 0.134(3) -0.0524(17) 0.0112(13) -0.0148(11)
F18 0.0905(19) 0.116(2) 0.0501(15) 0.0190(15) -0.0404(14) -0.0607(18)

loop_
_atom_type_symbol
_atom_type_description
_atom_type_scat_dispersion_real
_atom_type_scat_dispersion_imag
_atom_type_scat_source
C C 0.0033 0.0016 'International Tables Vol C Tables 4.2.6.8 and 6.1.1.4'
H H 0.0000 0.0000 'International Tables Vol C Tables 4.2.6.8 and 6.1.1.4'
O O 0.0106 0.0060 'International Tables Vol C Tables 4.2.6.8 and 6.1.1.4'
F F 0.0171 0.0103 'International Tables Vol C Tables 4.2.6.8 and 6.1.1.4'
Tb Tb -0.1723 4.1537 'International Tables Vol C Tables 4.2.6.8 and 6.1.1.4'

loop_
_geom_angle_atom_site_label_1
_geom_angle_atom_site_label_2
_geom_angle_atom_site_label_3
_geom_angle
_geom_angle_site_symmetry_1
_geom_angle_site_symmetry_3
_geom_angle_publ_flag
O4 Tb1 O5 135.09(9) . . ?
O4 Tb1 O3 72.89(7) . . ?
O5 Tb1 O3 142.90(6) . . ?
O4 Tb1 O2 140.34(8) . . ?
O5 Tb1 O2 72.67(8) . . ?
O3 Tb1 O2 100.51(7) . . ?
O4 Tb1 O6 137.18(7) . . ?
O5 Tb1 O6 72.12(7) . . ?
O3 Tb1 O6 71.39(7) . . ?
O2 Tb1 O6 69.81(7) . . ?
O4 Tb1 O1 71.74(9) . . ?
O5 Tb1 O1 134.44(8) . . ?
O3 Tb1 O1 69.67(6) . . ?
O2 Tb1 O1 69.45(8) . . ?
O6 Tb1 O1 115.58(8) . . ?
O4 Tb1 O9 81.84(7) . . ?
O5 Tb1 O9 76.36(7) . . ?
O3 Tb1 O9 139.47(7) . . ?
O2 Tb1 O9 79.25(7) . . ?
O6 Tb1 O9 140.92(7) . . ?
O1 Tb1 O9 72.59(6) . . ?
O4 Tb1 O7 76.81(8) . . ?
O5 Tb1 O7 86.82(7) . . ?
O3 Tb1 O7 76.07(6) . . ?
O2 Tb1 O7 140.91(7) . . ?
O6 Tb1 O7 72.36(7) . . ?
O1 Tb1 O7 138.73(7) . . ?
O9 Tb1 O7 128.51(6) . . ?
O4 Tb1 O8 68.08(8) . . ?
O5 Tb1 O8 67.15(7) . . ?
O3 Tb1 O8 128.71(7) . . ?
O2 Tb1 O8 130.76(7) . . ?
O6 Tb1 O8 120.30(7) . . ?
O1 Tb1 O8 124.12(7) . . ?
O9 Tb1 O8 64.79(7) . . ?
O7 Tb1 O8 63.81(7) . . ?
C2 O1 Tb1 134.6(2) . . ?
C4 O2 Tb1 137.4(2) . . ?
C7 O3 Tb1 131.99(17) . . ?
C9 O4 Tb1 134.0(2) . . ?
C12 O5 Tb1 135.00(18) . . ?
C14 O6 Tb1 134.09(17) . . ?
C20 O7 C21 111.4(2) . . ?
C20 O7 Tb1 118.52(18) . . ?
C21 O7 Tb1 124.70(19) . . ?
C19 O8 C18 112.9(3) . . ?
C19 O8 Tb1 116.7(2) . . ?
C18 O8 Tb1 114.98(17) . . ?
C17 O9 C16 111.3(3) . . ?
C17 O9 Tb1 117.38(17) . . ?
C16 O9 Tb1 123.4(2) . . ?
F2 C1 F3 106.9(4) . . ?
F2 C1 F1 104.6(4) . . ?
F3 C1 F1 107.3(4) . . ?
F2 C1 C2 111.4(4) . . ?
F3 C1 C2 111.9(4) . . ?
F1 C1 C2 114.2(4) . . ?
O1 C2 C3 128.4(3) . . ?
O1 C2 C1 113.3(3) . . ?
C3 C2 C1 118.2(3) . . ?
C2 C3 C4 119.6(3) . . ?
O2 C4 C3 127.0(3) . . ?
O2 C4 C5 113.7(3) . . ?
C3 C4 C5 119.2(3) . . ?
F5 C5 F6 107.4(3) . . ?
F5 C5 F4 108.1(3) . . ?
F6 C5 F4 107.3(3) . . ?
F5 C5 C4 113.6(3) . . ?
F6 C5 C4 110.1(3) . . ?
F4 C5 C4 110.2(3) . . ?
F9 C6 F7 107.3(2) . . ?
F9 C6 F8 107.8(2) . . ?
F7 C6 F8 105.2(3) . . ?
F9 C6 C7 114.3(3) . . ?
F7 C6 C7 111.7(2) . . ?
F8 C6 C7 110.1(2) . . ?
O3 C7 C8 128.5(3) . . ?
O3 C7 C6 113.3(3) . . ?
C8 C7 C6 118.2(2) . . ?
C7 C8 C9 121.4(3) . . ?
O4 C9 C8 128.0(3) . . ?
O4 C9 C10 113.5(3) . . ?
C8 C9 C10 118.6(3) . . ?
F12 C10 F10 107.5(4) . . ?
F12 C10 F11 109.7(4) . . ?
F10 C10 F11 104.3(3) . . ?
F12 C10 C9 111.2(3) . . ?
F10 C10 C9 110.8(3) . . ?
F11 C10 C9 113.0(3) . . ?
F14 C11 F13 108.4(3) . . ?
F14 C11 F15 107.2(3) . . ?
F13 C11 F15 106.2(3) . . ?
F14 C11 C12 110.7(3) . . ?
F13 C11 C12 110.6(3) . . ?
F15 C11 C12 113.5(2) . . ?
O5 C12 C13 128.7(2) . . ?
O5 C12 C11 112.4(2) . . ?
C13 C12 C11 118.9(2) . . ?
C14 C13 C12 120.8(3) . . ?
O6 C14 C13 128.2(3) . . ?
O6 C14 C15 114.1(2) . . ?
C13 C14 C15 117.8(3) . . ?
F16 C15 F18 106.4(3) . . ?
F16 C15 F17 107.5(3) . . ?
F18 C15 F17 104.1(3) . . ?
F16 C15 C14 114.8(3) . . ?
F18 C15 C14 111.2(3) . . ?
F17 C15 C14 112.1(3) . . ?
O9 C17 C18 108.3(2) . . ?
O8 C18 C17 106.9(3) . . ?
O8 C19 C20 107.4(3) . . ?
O7 C20 C19 106.6(3) . . ?

loop_
_geom_bond_atom_site_label_1
_geom_bond_atom_site_label_2
_geom_bond_distance
_geom_bond_site_symmetry_2
_geom_bond_publ_flag
Tb1 O4 2.354(3) . ?
Tb1 O5 2.3554(17) . ?
Tb1 O3 2.3624(18) . ?
Tb1 O2 2.368(2) . ?
Tb1 O6 2.3990(19) . ?
Tb1 O1 2.432(3) . ?
Tb1 O9 2.5159(18) . ?
Tb1 O7 2.519(2) . ?
Tb1 O8 2.534(2) . ?
O1 C2 1.240(5) . ?
O2 C4 1.259(4) . ?
O3 C7 1.260(3) . ?
O4 C9 1.239(4) . ?
O5 C12 1.254(3) . ?
O6 C14 1.264(3) . ?
O7 C20 1.438(4) . ?
O7 C21 1.447(3) . ?
O8 C19 1.415(5) . ?
O8 C18 1.436(4) . ?
O9 C17 1.432(4) . ?
O9 C16 1.432(4) . ?
C1 F2 1.280(5) . ?
C1 F3 1.291(5) . ?
C1 F1 1.307(6) . ?
C1 C2 1.547(5) . ?
C2 C3 1.389(5) . ?
C3 C4 1.394(5) . ?
C4 C5 1.524(4) . ?
C5 F5 1.318(4) . ?
C5 F6 1.333(4) . ?
C5 F4 1.337(4) . ?
C6 F9 1.318(3) . ?
C6 F7 1.331(3) . ?
C6 F8 1.349(4) . ?
C6 C7 1.531(4) . ?
C7 C8 1.382(4) . ?
C8 C9 1.385(4) . ?
C9 C10 1.545(4) . ?
C10 F12 1.289(6) . ?
C10 F10 1.299(4) . ?
C10 F11 1.323(4) . ?
C11 F14 1.327(5) . ?
C11 F13 1.330(4) . ?
C11 F15 1.334(4) . ?
C11 C12 1.539(4) . ?
C12 C13 1.387(4) . ?
C13 C14 1.383(4) . ?
C14 C15 1.526(4) . ?
C15 F16 1.298(4) . ?
C15 F18 1.315(4) . ?
C15 F17 1.325(4) . ?
C17 C18 1.497(5) . ?
C19 C20 1.505(5) . ?

loop_
_geom_torsion_atom_site_label_1
_geom_torsion_atom_site_label_2
_geom_torsion_atom_site_label_3
_geom_torsion_atom_site_label_4
_geom_torsion
_geom_torsion_site_symmetry_1
_geom_torsion_site_symmetry_2
_geom_torsion_site_symmetry_3
_geom_torsion_site_symmetry_4
_geom_torsion_publ_flag
O4 Tb1 O1 C2 -169.2(3) . . . . ?
O5 Tb1 O1 C2 54.7(3) . . . . ?
O3 Tb1 O1 C2 -91.2(2) . . . . ?
O2 Tb1 O1 C2 19.1(2) . . . . ?
O6 Tb1 O1 C2 -34.9(3) . . . . ?
O9 Tb1 O1 C2 103.8(3) . . . . ?
O7 Tb1 O1 C2 -127.0(2) . . . . ?
O8 Tb1 O1 C2 145.1(2) . . . . ?
O4 Tb1 O2 C4 -30.1(4) . . . . ?
O5 Tb1 O2 C4 -171.9(3) . . . . ?
O3 Tb1 O2 C4 45.7(3) . . . . ?
O6 Tb1 O2 C4 111.2(3) . . . . ?
O1 Tb1 O2 C4 -17.8(3) . . . . ?
O9 Tb1 O2 C4 -93.0(3) . . . . ?
O7 Tb1 O2 C4 126.5(3) . . . . ?
O8 Tb1 O2 C4 -135.6(3) . . . . ?
O4 Tb1 O3 C7 18.8(3) . . . . ?
O5 Tb1 O3 C7 164.0(3) . . . . ?
O2 Tb1 O3 C7 -120.8(3) . . . . ?
O6 Tb1 O3 C7 174.8(3) . . . . ?
O1 Tb1 O3 C7 -57.6(3) . . . . ?
O9 Tb1 O3 C7 -35.1(3) . . . . ?
O7 Tb1 O3 C7 99.0(3) . . . . ?
O8 Tb1 O3 C7 60.5(3) . . . . ?
O5 Tb1 O4 C9 -166.8(3) . . . . ?
O3 Tb1 O4 C9 -16.0(3) . . . . ?
O2 Tb1 O4 C9 69.9(3) . . . . ?
O6 Tb1 O4 C9 -50.6(4) . . . . ?
O1 Tb1 O4 C9 57.7(3) . . . . ?
O9 Tb1 O4 C9 131.9(3) . . . . ?
O7 Tb1 O4 C9 -95.2(3) . . . . ?
O8 Tb1 O4 C9 -162.0(3) . . . . ?
O4 Tb1 O5 C12 151.8(3) . . . . ?
O3 Tb1 O5 C12 22.4(3) . . . . ?
O2 Tb1 O5 C12 -62.2(3) . . . . ?
O6 Tb1 O5 C12 11.6(3) . . . . ?
O1 Tb1 O5 C12 -97.0(3) . . . . ?
O9 Tb1 O5 C12 -145.0(3) . . . . ?
O7 Tb1 O5 C12 84.1(3) . . . . ?
O8 Tb1 O5 C12 147.0(3) . . . . ?
O4 Tb1 O6 C14 -145.5(3) . . . . ?
O5 Tb1 O6 C14 -7.2(2) . . . . ?
O3 Tb1 O6 C14 179.6(3) . . . . ?
O2 Tb1 O6 C14 70.4(3) . . . . ?
O1 Tb1 O6 C14 124.2(3) . . . . ?
O9 Tb1 O6 C14 30.5(3) . . . . ?
O7 Tb1 O6 C14 -99.6(3) . . . . ?
O8 Tb1 O6 C14 -55.8(3) . . . . ?
O4 Tb1 O7 C20 -85.3(2) . . . . ?
O5 Tb1 O7 C20 52.5(2) . . . . ?
O3 Tb1 O7 C20 -160.7(2) . . . . ?
O2 Tb1 O7 C20 109.7(2) . . . . ?
O6 Tb1 O7 C20 124.8(2) . . . . ?
O1 Tb1 O7 C20 -126.3(2) . . . . ?
O9 Tb1 O7 C20 -17.2(2) . . . . ?
O8 Tb1 O7 C20 -13.5(2) . . . . ?
O4 Tb1 O7 C21 122.8(2) . . . . ?
O5 Tb1 O7 C21 -99.4(2) . . . . ?
O3 Tb1 O7 C21 47.4(2) . . . . ?
O2 Tb1 O7 C21 -42.2(3) . . . . ?
O6 Tb1 O7 C21 -27.1(2) . . . . ?
O1 Tb1 O7 C21 81.8(3) . . . . ?
O9 Tb1 O7 C21 -169.1(2) . . . . ?
O8 Tb1 O7 C21 -165.4(3) . . . . ?
O4 Tb1 O8 C19 65.8(2) . . . . ?
O5 Tb1 O8 C19 -117.9(2) . . . . ?
O3 Tb1 O8 C19 22.6(2) . . . . ?
O2 Tb1 O8 C19 -155.7(2) . . . . ?
O6 Tb1 O8 C19 -67.1(2) . . . . ?
O1 Tb1 O8 C19 112.9(2) . . . . ?
O9 Tb1 O8 C19 156.9(2) . . . . ?
O7 Tb1 O8 C19 -19.8(2) . . . . ?
O4 Tb1 O8 C18 -69.84(19) . . . . ?
O5 Tb1 O8 C18 106.5(2) . . . . ?
O3 Tb1 O8 C18 -113.04(19) . . . . ?
O2 Tb1 O8 C18 68.6(2) . . . . ?
O6 Tb1 O8 C18 157.27(19) . . . . ?
O1 Tb1 O8 C18 -22.7(2) . . . . ?
O9 Tb1 O8 C18 21.33(19) . . . . ?
O7 Tb1 O8 C18 -155.5(2) . . . . ?
O4 Tb1 O9 C17 81.1(2) . . . . ?
O5 Tb1 O9 C17 -59.4(2) . . . . ?
O3 Tb1 O9 C17 132.4(2) . . . . ?
O2 Tb1 O9 C17 -134.0(2) . . . . ?
O6 Tb1 O9 C17 -96.3(2) . . . . ?
O1 Tb1 O9 C17 154.4(2) . . . . ?
O7 Tb1 O9 C17 15.2(2) . . . . ?
O8 Tb1 O9 C17 11.50(19) . . . . ?
O4 Tb1 O9 C16 -132.6(3) . . . . ?
O5 Tb1 O9 C16 86.9(3) . . . . ?
O3 Tb1 O9 C16 -81.3(3) . . . . ?
O2 Tb1 O9 C16 12.4(3) . . . . ?
O6 Tb1 O9 C16 50.1(3) . . . . ?
O1 Tb1 O9 C16 -59.3(3) . . . . ?
O7 Tb1 O9 C16 161.5(3) . . . . ?
O8 Tb1 O9 C16 157.8(3) . . . . ?
Tb1 O1 C2 C3 -15.2(4) . . . . ?
Tb1 O1 C2 C1 167.6(2) . . . . ?
F2 C1 C2 O1 63.6(5) . . . . ?
F3 C1 C2 O1 -56.0(5) . . . . ?
F1 C1 C2 O1 -178.3(4) . . . . ?
F2 C1 C2 C3 -114.0(4) . . . . ?
F3 C1 C2 C3 126.4(4) . . . . ?
F1 C1 C2 C3 4.2(5) . . . . ?
O1 C2 C3 C4 -2.2(5) . . . . ?
C1 C2 C3 C4 174.9(3) . . . . ?
Tb1 O2 C4 C3 11.9(6) . . . . ?
Tb1 O2 C4 C5 -171.0(2) . . . . ?
C2 C3 C4 O2 4.3(5) . . . . ?
C2 C3 C4 C5 -172.6(3) . . . . ?
O2 C4 C5 F5 170.8(3) . . . . ?
C3 C4 C5 F5 -11.8(4) . . . . ?
O2 C4 C5 F6 -68.8(4) . . . . ?
C3 C4 C5 F6 108.6(3) . . . . ?
O2 C4 C5 F4 49.4(4) . . . . ?
C3 C4 C5 F4 -133.2(3) . . . . ?
Tb1 O3 C7 C8 -17.3(5) . . . . ?
Tb1 O3 C7 C6 160.53(17) . . . . ?
F9 C6 C7 O3 175.3(3) . . . . ?
F7 C6 C7 O3 53.2(3) . . . . ?
F8 C6 C7 O3 -63.3(3) . . . . ?
F9 C6 C7 C8 -6.6(4) . . . . ?
F7 C6 C7 C8 -128.6(3) . . . . ?
F8 C6 C7 C8 114.8(3) . . . . ?
O3 C7 C8 C9 1.7(5) . . . . ?
C6 C7 C8 C9 -176.1(3) . . . . ?
Tb1 O4 C9 C8 10.7(5) . . . . ?
Tb1 O4 C9 C10 -171.0(2) . . . . ?
C7 C8 C9 O4 2.0(5) . . . . ?
C7 C8 C9 C10 -176.3(3) . . . . ?
O4 C9 C10 F12 -66.3(4) . . . . ?
C8 C9 C10 F12 112.3(4) . . . . ?
O4 C9 C10 F10 53.2(4) . . . . ?
C8 C9 C10 F10 -128.2(4) . . . . ?
O4 C9 C10 F11 169.9(3) . . . . ?
C8 C9 C10 F11 -11.6(5) . . . . ?
Tb1 O5 C12 C13 -11.6(5) . . . . ?
Tb1 O5 C12 C11 171.6(2) . . . . ?
F14 C11 C12 O5 66.7(3) . . . . ?
F13 C11 C12 O5 -53.5(4) . . . . ?
F15 C11 C12 O5 -172.7(3) . . . . ?
F14 C11 C12 C13 -110.5(3) . . . . ?
F13 C11 C12 C13 129.4(3) . . . . ?
F15 C11 C12 C13 10.2(5) . . . . ?
O5 C12 C13 C14 0.9(5) . . . . ?
C11 C12 C13 C14 177.5(3) . . . . ?
Tb1 O6 C14 C13 2.5(5) . . . . ?
Tb1 O6 C14 C15 -177.34(19) . . . . ?
C12 C13 C14 O6 3.6(5) . . . . ?
C12 C13 C14 C15 -176.6(3) . . . . ?
O6 C14 C15 F16 -158.6(3) . . . . ?
C13 C14 C15 F16 21.6(5) . . . . ?
O6 C14 C15 F18 80.6(4) . . . . ?
C13 C14 C15 F18 -99.3(4) . . . . ?
O6 C14 C15 F17 -35.5(4) . . . . ?
C13 C14 C15 F17 144.6(3) . . . . ?
C16 O9 C17 C18 169.0(3) . . . . ?
Tb1 O9 C17 C18 -40.8(3) . . . . ?
C19 O8 C18 C17 173.3(3) . . . . ?
Tb1 O8 C18 C17 -49.4(3) . . . . ?
O9 C17 C18 O8 57.6(3) . . . . ?
C18 O8 C19 C20 -175.3(3) . . . . ?
Tb1 O8 C19 C20 48.2(4) . . . . ?
C21 O7 C20 C19 -162.8(3) . . . . ?
Tb1 O7 C20 C19 41.7(4) . . . . ?
O8 C19 C20 O7 -56.4(4) . . . . ?
